data_4507162
loop_
_publ_author_name
'Vilela, S\'ergio M. F.'
'Mendes, Ricardo F.'
'Silva, Patr\'icia'
'Fernandes, Jos\'e A.'
'Tom\'e, Jo\~ao P. C.'
'Paz, Filipe A. Almeida'

_publ_section_title
;
 Structural Diversity of Lanthanum--Organic Frameworks Based on
 1,4-Phenylenebis(methylene)diphosphonic Acid
;
_journal_issue 2
_journal_name_full 'Crystal Growth &amp; Design'
_journal_page_first 543
_journal_paper_doi 10.1021/cg301112k
_journal_volume 13
_journal_year 2013
_chemical_formula_moiety 'C12 H27 La O15 P3'
_chemical_formula_sum 'C12 H27 La O15 P3'
_chemical_formula_weight 643.16
_chemical_name_systematic
; 
 ? 
;
_space_group_IT_number 2
_symmetry_cell_setting triclinic
_symmetry_space_group_name_Hall '-P 1'
_symmetry_space_group_name_H-M 'P -1'
_atom_sites_solution_hydrogens geom
_atom_sites_solution_primary direct
_atom_sites_solution_secondary difmap
_audit_creation_date '13 July 2012'
_audit_creation_method 'SHELXL-97, manual editing plus enCIFer'
_cell_angle_alpha 105.665(7)
_cell_angle_beta 102.544(7)
_cell_angle_gamma 93.172(6)
_cell_formula_units_Z 2
_cell_length_a 7.6851(11)
_cell_length_b 11.6395(16)
_cell_length_c 12.7044(19)
_cell_measurement_reflns_used 5655
_cell_measurement_temperature 150(2)
_cell_measurement_theta_max 29.13
_cell_measurement_theta_min 3.56
_cell_volume 1060.2(3)
_computing_cell_refinement 'APEX2 (Bruker, 2006)'
_computing_data_collection 'APEX2 (Bruker, 2006)'
_computing_data_reduction 'SAINT+ (Bruker, 2005)'
_computing_molecular_graphics 'DIAMOND (Brandenburg, 2009)'
_computing_publication_material 'SHELXTL (Sheldrick, 2008)'
_computing_structure_refinement 'SHELXTL (Sheldrick, 2008)'
_computing_structure_solution 'SHELXTL (Sheldrick, 2008)'
_diffrn_ambient_temperature 150(2)
_diffrn_measured_fraction_theta_full 0.989
_diffrn_measured_fraction_theta_max 0.989
_diffrn_measurement_device_type 'Bruker X8 Kappa CCD APEX II'
_diffrn_measurement_method '\w / \f scans'
_diffrn_radiation_monochromator graphite
_diffrn_radiation_source 'fine-focus sealed tube'
_diffrn_radiation_type MoK\a
_diffrn_radiation_wavelength 0.71073
_diffrn_reflns_av_R_equivalents 0.0335
_diffrn_reflns_av_sigmaI/netI 0.0288
_diffrn_reflns_limit_h_max 10
_diffrn_reflns_limit_h_min -10
_diffrn_reflns_limit_k_max 15
_diffrn_reflns_limit_k_min -15
_diffrn_reflns_limit_l_max 17
_diffrn_reflns_limit_l_min -17
_diffrn_reflns_number 28682
_diffrn_reflns_theta_full 29.13
_diffrn_reflns_theta_max 29.13
_diffrn_reflns_theta_min 3.56
_diffrn_standards_number 0
_exptl_absorpt_coefficient_mu 2.315
_exptl_absorpt_correction_T_max 0.9552
_exptl_absorpt_correction_T_min 0.8187
_exptl_absorpt_correction_type multi-scan
_exptl_absorpt_process_details
; 
 SADABS (Sheldrick, 1997) 
;
_exptl_crystal_colour Colourless
_exptl_crystal_density_diffrn 2.015
_exptl_crystal_density_method 'not measured'
_exptl_crystal_description Needle
_exptl_crystal_F_000 642
_exptl_crystal_size_max 0.09
_exptl_crystal_size_mid 0.02
_exptl_crystal_size_min 0.02
_refine_diff_density_max 1.256
_refine_diff_density_min -0.733
_refine_diff_density_rms 0.118
_refine_ls_extinction_method none
_refine_ls_goodness_of_fit_ref 1.204
_refine_ls_hydrogen_treatment mixed
_refine_ls_matrix_type full
_refine_ls_number_parameters 325
_refine_ls_number_reflns 5655
_refine_ls_number_restraints 21
_refine_ls_restrained_S_all 1.203
_refine_ls_R_factor_all 0.0310
_refine_ls_R_factor_gt 0.0261
_refine_ls_shift/su_max 0.001
_refine_ls_shift/su_mean 0.000
_refine_ls_structure_factor_coef Fsqd
_refine_ls_weighting_details 'calc w=1/[\s^2^(Fo^2^)+(0.0229P)^2^+2.0414P] where P=(Fo^2^+2Fc^2^)/3'
_refine_ls_weighting_scheme calc
_refine_ls_wR_factor_gt 0.0657
_refine_ls_wR_factor_ref 0.0671
_reflns_number_gt 5164
_reflns_number_total 5655
_reflns_threshold_expression >2sigma(I)
_cod_data_source_file cg301112k_si_002.cif
_cod_data_source_block Compound-1
_cod_depositor_comments
;
The following automatic conversions were performed:

'_symmetry_cell_setting' value 'Triclinic' changed to 'triclinic'
according to /home/saulius/struct/CIF-dictionaries/cif_core.dic
dictionary named 'cif_core.dic' version 2.4.2 from
2011-04-26.

'_exptl_absorpt_correction_type' value 'Multi-scan'
changed to 'multi-scan' according to
/home/saulius/struct/CIF-dictionaries/cif_core.dic dictionary named
'cif_core.dic' version 2.4.2 from 2011-04-26.

Automatic conversion script
Id: cif_fix_values 1891 2012-01-12 08:04:46Z andrius 
;
_cod_database_code 4507162

loop_
_symmetry_equiv_pos_as_xyz
'x, y, z'
'-x, -y, -z'

loop_
_atom_site_label
_atom_site_type_symbol
_atom_site_fract_x
_atom_site_fract_y
_atom_site_fract_z
_atom_site_U_iso_or_equiv
_atom_site_adp_type
_atom_site_occupancy
_atom_site_symmetry_multiplicity
_atom_site_calc_flag
_atom_site_refinement_flags
La1 La 0.19854(2) 0.237640(15) 0.492125(14) 0.00913(5) Uani 1 1 d .
C1 C -0.2538(4) -0.0298(3) 0.1343(3) 0.0150(6) Uani 1 1 d .
H1A H -0.2519 -0.1111 0.1445 0.018 Uiso 1 1 calc R
H1B H -0.3763 -0.0254 0.0917 0.018 Uiso 1 1 calc R
C2 C -0.1237(4) -0.0149(3) 0.0642(2) 0.0133(5) Uani 1 1 d .
C3 C 0.0461(4) -0.0529(3) 0.0860(3) 0.0147(6) Uani 1 1 d .
H3 H 0.0792 -0.0891 0.1449 0.018 Uiso 1 1 calc R
C4 C -0.1680(4) 0.0382(3) -0.0221(3) 0.0141(6) Uani 1 1 d .
H4 H -0.2828 0.0649 -0.0380 0.017 Uiso 1 1 calc R
C5 C 0.6421(4) 0.3568(3) 0.8680(3) 0.0170(6) Uani 1 1 d .
H5A H 0.7628 0.3516 0.9124 0.020 Uiso 1 1 calc R
H5B H 0.6420 0.4393 0.8605 0.020 Uiso 1 1 calc R
C6 C 0.5075(4) 0.3397(3) 0.9346(2) 0.0142(6) Uani 1 1 d .
C7 C 0.3298(4) 0.3629(3) 0.9042(3) 0.0158(6) Uani 1 1 d .
H7 H 0.2906 0.3877 0.8385 0.019 Uiso 1 1 calc R
C8 C 0.2096(4) 0.3500(3) 0.9694(3) 0.0142(6) Uani 1 1 d .
H8 H 0.0895 0.3666 0.9477 0.017 Uiso 1 1 calc R
C9 C 0.2627(4) 0.3133(3) 1.0657(2) 0.0121(5) Uani 1 1 d .
C10 C 0.4403(4) 0.2902(3) 1.0961(3) 0.0149(6) Uani 1 1 d .
H10 H 0.4797 0.2652 1.1617 0.018 Uiso 1 1 calc R
C11 C 0.5597(4) 0.3035(3) 1.0312(3) 0.0159(6) Uani 1 1 d .
H11 H 0.6799 0.2875 1.0534 0.019 Uiso 1 1 calc R
C12 C 0.1355(4) 0.2965(3) 1.1365(2) 0.0136(6) Uani 1 1 d .
H12A H 0.1426 0.2158 1.1478 0.016 Uiso 1 1 calc R
H12B H 0.0118 0.2973 1.0935 0.016 Uiso 1 1 calc R
O1 O -0.2236(3) 0.20407(19) 0.24614(19) 0.0157(4) Uani 1 1 d D
H1Z H -0.113(3) 0.254(3) 0.280(3) 0.024 Uiso 1 1 d D
O2 O -0.0257(3) 0.07645(18) 0.34154(18) 0.0128(4) Uani 1 1 d .
O3 O -0.3634(3) 0.05233(19) 0.32334(18) 0.0137(4) Uani 1 1 d .
O4 O 0.7696(3) 0.28074(19) 0.68444(19) 0.0154(4) Uani 1 1 d .
O5 O 0.4276(3) 0.2594(2) 0.66104(18) 0.0153(4) Uani 1 1 d .
O6 O 0.6237(3) 0.1227(2) 0.7435(2) 0.0189(5) Uani 1 1 d D
H6Z H 0.507(3) 0.080(3) 0.721(3) 0.028 Uiso 1 1 d D
O7 O 0.0533(3) 0.50796(19) 1.25058(19) 0.0150(4) Uani 1 1 d D
H7Z H 0.130(4) 0.581(2) 1.274(3) 0.022 Uiso 1 1 d D
O8 O 0.0851(3) 0.34585(18) 1.34566(17) 0.0122(4) Uani 1 1 d .
O9 O 0.3658(3) 0.45643(19) 1.32285(17) 0.0129(4) Uani 1 1 d .
P1 P -0.21095(9) 0.07886(7) 0.27110(6) 0.01022(14) Uani 1 1 d .
P2 P 0.60938(10) 0.25366(7) 0.72951(6) 0.01105(14) Uani 1 1 d .
P3 P 0.17100(9) 0.40564(7) 1.27336(6) 0.00995(14) Uani 1 1 d .
O1W O 0.3233(3) 0.1484(2) 0.31910(18) 0.0160(4) Uani 1 1 d D
H1X H 0.4421(17) 0.129(3) 0.319(3) 0.019 Uiso 1 1 d D
H1Y H 0.241(3) 0.082(2) 0.271(3) 0.019 Uiso 1 1 d D
O2W O 0.4929(3) 0.35159(19) 0.48679(18) 0.0149(4) Uani 1 1 d D
H2X H 0.557(4) 0.413(2) 0.5498(16) 0.018 Uiso 1 1 d D
H2Y H 0.467(5) 0.380(3) 0.4229(16) 0.018 Uiso 1 1 d D
O3W O 0.2325(3) 0.4701(2) 0.62200(19) 0.0197(5) Uani 1 1 d D
H3X H 0.142(3) 0.475(3) 0.662(2) 0.024 Uiso 1 1 d D
H3Y H 0.345(2) 0.501(3) 0.673(2) 0.024 Uiso 1 1 d D
O4W O 0.0396(3) 0.1573(2) 0.6200(2) 0.0181(4) Uani 1 1 d D
H4X H 0.030(4) 0.0790(15) 0.630(3) 0.022 Uiso 1 1 d D
H4Y H -0.052(4) 0.199(2) 0.647(3) 0.022 Uiso 1 1 d D
O5W O 0.2993(3) 0.0277(2) 0.48956(19) 0.0184(5) Uani 1 1 d D
H5X H 0.305(5) -0.010(3) 0.5466(19) 0.022 Uiso 1 1 d D
H5Y H 0.321(5) -0.025(2) 0.4244(17) 0.022 Uiso 1 1 d D
O6W O -0.1054(3) 0.3228(2) 0.50186(19) 0.0167(4) Uani 1 1 d D
H6X H -0.188(4) 0.300(3) 0.540(3) 0.020 Uiso 1 1 d D
H6Y H -0.147(4) 0.381(3) 0.467(3) 0.020 Uiso 1 1 d D

loop_
_atom_site_aniso_label
_atom_site_aniso_U_11
_atom_site_aniso_U_22
_atom_site_aniso_U_33
_atom_site_aniso_U_23
_atom_site_aniso_U_13
_atom_site_aniso_U_12
La1 0.00896(7) 0.00865(8) 0.00987(8) 0.00272(6) 0.00271(5) -0.00005(5)
C1 0.0150(13) 0.0143(14) 0.0126(13) 0.0005(11) 0.0027(11) -0.0039(11)
C2 0.0132(13) 0.0109(13) 0.0125(13) -0.0012(11) 0.0028(11) -0.0027(10)
C3 0.0169(13) 0.0134(14) 0.0125(13) 0.0040(11) 0.0009(11) -0.0001(11)
C4 0.0117(12) 0.0133(14) 0.0149(14) 0.0012(11) 0.0018(11) 0.0012(10)
C5 0.0168(14) 0.0184(15) 0.0138(14) 0.0015(12) 0.0054(12) -0.0057(11)
C6 0.0142(13) 0.0140(14) 0.0126(13) 0.0011(11) 0.0043(11) -0.0022(11)
C7 0.0194(14) 0.0163(15) 0.0116(13) 0.0051(11) 0.0031(11) -0.0007(11)
C8 0.0133(13) 0.0142(14) 0.0135(13) 0.0023(11) 0.0023(11) 0.0011(11)
C9 0.0136(13) 0.0110(13) 0.0108(13) 0.0009(11) 0.0042(10) -0.0008(10)
C10 0.0171(13) 0.0162(14) 0.0114(13) 0.0045(11) 0.0029(11) 0.0022(11)
C11 0.0123(13) 0.0201(15) 0.0154(14) 0.0051(12) 0.0035(11) 0.0024(11)
C12 0.0156(13) 0.0122(13) 0.0106(13) 0.0003(11) 0.0039(11) -0.0043(10)
O1 0.0144(10) 0.0137(10) 0.0188(11) 0.0079(9) 0.0000(8) -0.0014(8)
O2 0.0102(9) 0.0129(10) 0.0144(10) 0.0038(8) 0.0014(8) 0.0010(7)
O3 0.0134(9) 0.0142(10) 0.0160(10) 0.0054(8) 0.0073(8) 0.0017(8)
O4 0.0162(10) 0.0124(10) 0.0198(11) 0.0040(9) 0.0099(9) 0.0010(8)
O5 0.0131(9) 0.0187(11) 0.0141(10) 0.0065(9) 0.0012(8) 0.0009(8)
O6 0.0137(10) 0.0151(11) 0.0284(12) 0.0105(10) 0.0017(9) -0.0012(8)
O7 0.0154(10) 0.0107(10) 0.0186(11) 0.0050(9) 0.0029(8) 0.0003(8)
O8 0.0135(9) 0.0139(10) 0.0107(9) 0.0053(8) 0.0046(8) -0.0004(8)
O9 0.0117(9) 0.0134(10) 0.0122(10) 0.0024(8) 0.0024(8) -0.0019(8)
P1 0.0097(3) 0.0095(3) 0.0111(3) 0.0028(3) 0.0024(3) -0.0006(2)
P2 0.0110(3) 0.0108(3) 0.0120(3) 0.0041(3) 0.0034(3) -0.0004(3)
P3 0.0108(3) 0.0093(3) 0.0094(3) 0.0023(3) 0.0030(3) -0.0011(2)
O1W 0.0136(10) 0.0162(11) 0.0167(11) 0.0015(9) 0.0050(8) 0.0012(8)
O2W 0.0180(10) 0.0144(10) 0.0121(10) 0.0047(8) 0.0025(8) 0.0006(8)
O3W 0.0170(10) 0.0204(12) 0.0185(11) -0.0004(9) 0.0054(9) 0.0007(9)
O4W 0.0185(10) 0.0159(11) 0.0247(12) 0.0093(9) 0.0107(9) 0.0034(8)
O5W 0.0253(11) 0.0146(11) 0.0164(11) 0.0046(9) 0.0064(9) 0.0050(9)
O6W 0.0134(10) 0.0217(12) 0.0188(11) 0.0073(9) 0.0089(9) 0.0056(8)

loop_
_atom_type_symbol
_atom_type_description
_atom_type_scat_dispersion_real
_atom_type_scat_dispersion_imag
_atom_type_scat_source
La La -0.2871 2.4523 'International Tables Vol C Tables 4.2.6.8 and 6.1.1.4'
C C 0.0033 0.0016 'International Tables Vol C Tables 4.2.6.8 and 6.1.1.4'
H H 0.0000 0.0000 'International Tables Vol C Tables 4.2.6.8 and 6.1.1.4'
O O 0.0106 0.0060 'International Tables Vol C Tables 4.2.6.8 and 6.1.1.4'
P P 0.1023 0.0942 'International Tables Vol C Tables 4.2.6.8 and 6.1.1.4'

loop_
_geom_angle_atom_site_label_1
_geom_angle_atom_site_label_2
_geom_angle_atom_site_label_3
_geom_angle
_geom_angle_site_symmetry_1
_geom_angle_site_symmetry_3
O5 La1 O2 139.81(7) . .
O5 La1 O8 141.62(7) . 1_554
O2 La1 O8 77.68(7) . 1_554
O5 La1 O4W 75.08(7) . .
O2 La1 O4W 81.36(7) . .
O8 La1 O4W 131.27(7) 1_554 .
O5 La1 O1W 109.44(7) . .
O2 La1 O1W 68.14(7) . .
O8 La1 O1W 72.00(7) 1_554 .
O4W La1 O1W 136.89(7) . .
O5 La1 O2W 69.05(7) . .
O2 La1 O2W 131.45(7) . .
O8 La1 O2W 78.41(6) 1_554 .
O4W La1 O2W 143.58(7) . .
O1W La1 O2W 64.48(7) . .
O5 La1 O5W 71.62(7) . .
O2 La1 O5W 70.57(7) . .
O8 La1 O5W 136.16(7) 1_554 .
O4W La1 O5W 73.02(7) . .
O1W La1 O5W 68.56(7) . .
O2W La1 O5W 100.68(7) . .
O5 La1 O6W 120.76(7) . .
O2 La1 O6W 77.46(7) . .
O8 La1 O6W 65.01(7) 1_554 .
O4W La1 O6W 67.73(7) . .
O1W La1 O6W 129.35(7) . .
O2W La1 O6W 127.10(7) . .
O5W La1 O6W 132.21(7) . .
O5 La1 O3W 72.36(7) . .
O2 La1 O3W 141.92(7) . .
O8 La1 O3W 78.05(7) 1_554 .
O4W La1 O3W 93.26(7) . .
O1W La1 O3W 129.52(7) . .
O2W La1 O3W 70.40(7) . .
O5W La1 O3W 143.67(7) . .
O6W La1 O3W 65.79(7) . .
C2 C1 P1 115.3(2) . .
C2 C1 H1A 108.4 . .
P1 C1 H1A 108.4 . .
C2 C1 H1B 108.4 . .
P1 C1 H1B 108.4 . .
H1A C1 H1B 107.5 . .
C4 C2 C3 118.3(3) . .
C4 C2 C1 121.2(3) . .
C3 C2 C1 120.5(3) . .
C2 C3 C4 120.8(3) . 2
C2 C3 H3 119.6 . .
C4 C3 H3 119.6 2 .
C2 C4 C3 120.9(3) . 2
C2 C4 H4 119.5 . .
C3 C4 H4 119.5 2 .
C6 C5 P2 117.0(2) . .
C6 C5 H5A 108.1 . .
P2 C5 H5A 108.1 . .
C6 C5 H5B 108.1 . .
P2 C5 H5B 108.1 . .
H5A C5 H5B 107.3 . .
C11 C6 C7 117.9(3) . .
C11 C6 C5 120.2(3) . .
C7 C6 C5 121.9(3) . .
C8 C7 C6 120.7(3) . .
C8 C7 H7 119.7 . .
C6 C7 H7 119.7 . .
C9 C8 C7 121.0(3) . .
C9 C8 H8 119.5 . .
C7 C8 H8 119.5 . .
C8 C9 C10 118.2(3) . .
C8 C9 C12 122.2(3) . .
C10 C9 C12 119.5(3) . .
C11 C10 C9 120.6(3) . .
C11 C10 H10 119.7 . .
C9 C10 H10 119.7 . .
C10 C11 C6 121.5(3) . .
C10 C11 H11 119.2 . .
C6 C11 H11 119.2 . .
C9 C12 P3 116.6(2) . .
C9 C12 H12A 108.1 . .
P3 C12 H12A 108.1 . .
C9 C12 H12B 108.1 . .
P3 C12 H12B 108.1 . .
H12A C12 H12B 107.3 . .
P1 O1 H1Z 110(2) . .
P1 O2 La1 132.70(12) . .
P2 O5 La1 156.51(14) . .
P2 O6 H6Z 109(3) . .
P3 O7 H7Z 108(2) . .
P3 O8 La1 135.16(12) . 1_556
O2 P1 O3 114.10(12) . .
O2 P1 O1 109.97(12) . .
O3 P1 O1 109.68(12) . .
O2 P1 C1 111.41(13) . .
O3 P1 C1 106.47(13) . .
O1 P1 C1 104.77(13) . .
O5 P2 O4 117.26(13) . .
O5 P2 O6 110.13(12) . .
O4 P2 O6 105.13(12) . .
O5 P2 C5 109.08(14) . .
O4 P2 C5 107.24(13) . .
O6 P2 C5 107.56(14) . .
O9 P3 O8 115.22(12) . .
O9 P3 O7 110.55(12) . .
O8 P3 O7 106.84(12) . .
O9 P3 C12 112.45(13) . .
O8 P3 C12 106.77(13) . .
O7 P3 C12 104.29(13) . .
La1 O1W H1X 127(2) . .
La1 O1W H1Y 108(2) . .
H1X O1W H1Y 109(3) . .
La1 O2W H2X 121(2) . .
La1 O2W H2Y 107(2) . .
H2X O2W H2Y 110.3(15) . .
La1 O3W H3X 107(2) . .
La1 O3W H3Y 116(2) . .
H3X O3W H3Y 109.7(15) . .
La1 O4W H4X 129.9(19) . .
La1 O4W H4Y 119.1(19) . .
H4X O4W H4Y 109(3) . .
La1 O5W H5X 126.8(19) . .
La1 O5W H5Y 122.1(19) . .
H5X O5W H5Y 110.7(15) . .
La1 O6W H6X 125.7(18) . .
La1 O6W H6Y 123.5(18) . .
H6X O6W H6Y 110.7(15) . .

loop_
_geom_bond_atom_site_label_1
_geom_bond_atom_site_label_2
_geom_bond_distance
_geom_bond_site_symmetry_2
La1 O5 2.405(2) .
La1 O2 2.534(2) .
La1 O8 2.548(2) 1_554
La1 O4W 2.562(2) .
La1 O1W 2.573(2) .
La1 O2W 2.582(2) .
La1 O5W 2.598(2) .
La1 O6W 2.601(2) .
La1 O3W 2.726(2) .
C1 C2 1.508(4) .
C1 P1 1.802(3) .
C1 H1A 0.9900 .
C1 H1B 0.9900 .
C2 C4 1.388(4) .
C2 C3 1.396(4) .
C3 C4 1.397(4) 2
C3 H3 0.9500 .
C4 C3 1.397(4) 2
C4 H4 0.9500 .
C5 C6 1.508(4) .
C5 P2 1.798(3) .
C5 H5A 0.9900 .
C5 H5B 0.9900 .
C6 C11 1.389(4) .
C6 C7 1.398(4) .
C7 C8 1.396(4) .
C7 H7 0.9500 .
C8 C9 1.389(4) .
C8 H8 0.9500 .
C9 C10 1.397(4) .
C9 C12 1.503(4) .
C10 C11 1.388(4) .
C10 H10 0.9500 .
C11 H11 0.9500 .
C12 P3 1.809(3) .
C12 H12A 0.9900 .
C12 H12B 0.9900 .
O1 P1 1.577(2) .
O1 H1Z 0.946(10) .
O2 P1 1.514(2) .
O3 P1 1.522(2) .
O4 P2 1.518(2) .
O5 P2 1.492(2) .
O6 P2 1.588(2) .
O6 H6Z 0.945(10) .
O7 P3 1.585(2) .
O7 H7Z 0.944(10) .
O8 P3 1.524(2) .
O8 La1 2.548(2) 1_556
O9 P3 1.510(2) .
O1W H1X 0.952(10) .
O1W H1Y 0.947(10) .
O2W H2X 0.936(10) .
O2W H2Y 0.944(10) .
O3W H3X 0.945(10) .
O3W H3Y 0.945(10) .
O4W H4X 0.953(10) .
O4W H4Y 0.951(10) .
O5W H5X 0.937(10) .
O5W H5Y 0.942(10) .
O6W H6X 0.941(10) .
O6W H6Y 0.940(10) .

loop_
_geom_hbond_atom_site_label_D
_geom_hbond_atom_site_label_H
_geom_hbond_atom_site_label_A
_geom_hbond_distance_DH
_geom_hbond_distance_HA
_geom_hbond_distance_DA
_geom_hbond_angle_DHA
_geom_hbond_site_symmetry_A
O1 H1Z O8 0.946(10) 1.716(11) 2.662(3) 178(4) 1_554
O6 H6Z O3 0.945(10) 1.73(2) 2.598(3) 152(4) 2_556
O7 H7Z O4 0.944(10) 1.640(12) 2.575(3) 170(4) 2_667
O1W H1X O3 0.952(10) 1.784(15) 2.707(3) 162(3) 1_655
O1W H1Y O2 0.947(10) 2.41(3) 2.861(3) 109(2) .
O1W H1Y O6 0.947(10) 2.62(3) 3.112(3) 113(2) 2_656
O2W H2X O9 0.936(10) 1.853(13) 2.774(3) 167(3) 2_667
O2W H2Y O9 0.944(10) 1.807(15) 2.721(3) 162(3) 1_554
O3W H3X O7 0.945(10) 2.038(10) 2.982(3) 178(4) 2_567
O3W H3Y O9 0.945(10) 2.232(19) 3.032(3) 142(3) 2_667
O4W H4X O2 0.953(10) 1.939(10) 2.891(3) 176(4) 2_556
O4W H4Y O4 0.951(10) 1.787(11) 2.734(3) 174(3) 1_455
O5W H5X O3 0.937(10) 1.821(13) 2.738(3) 165(3) 2_556
O5W H5Y O6 0.942(10) 2.272(11) 3.203(3) 170(3) 2_656
O6W H6X O4 0.941(10) 2.01(2) 2.842(3) 147(3) 1_455
O6W H6Y O3W 0.940(10) 2.361(10) 3.299(3) 176(3) 2_566

loop_
_geom_torsion_atom_site_label_1
_geom_torsion_atom_site_label_2
_geom_torsion_atom_site_label_3
_geom_torsion_atom_site_label_4
_geom_torsion
_geom_torsion_site_symmetry_1
_geom_torsion_site_symmetry_4
P1 C1 C2 C4 -101.3(3) . .
P1 C1 C2 C3 77.8(3) . .
C4 C2 C3 C4 -0.3(5) . 2
C1 C2 C3 C4 -179.3(3) . 2
C3 C2 C4 C3 0.3(5) . 2
C1 C2 C4 C3 179.3(3) . 2
P2 C5 C6 C11 112.8(3) . .
P2 C5 C6 C7 -69.3(4) . .
C11 C6 C7 C8 0.0(4) . .
C5 C6 C7 C8 -177.9(3) . .
C6 C7 C8 C9 -0.3(5) . .
C7 C8 C9 C10 0.3(4) . .
C7 C8 C9 C12 -178.9(3) . .
C8 C9 C10 C11 -0.1(4) . .
C12 C9 C10 C11 179.1(3) . .
C9 C10 C11 C6 -0.1(5) . .
C7 C6 C11 C10 0.2(5) . .
C5 C6 C11 C10 178.1(3) . .
C8 C9 C12 P3 -109.3(3) . .
C10 C9 C12 P3 71.6(3) . .
O5 La1 O2 P1 148.00(14) . .
O8 La1 O2 P1 -42.04(16) 1_554 .
O4W La1 O2 P1 93.70(17) . .
O1W La1 O2 P1 -117.37(17) . .
O2W La1 O2 P1 -104.18(17) . .
O5W La1 O2 P1 168.65(18) . .
O6W La1 O2 P1 24.73(16) . .
O3W La1 O2 P1 9.5(2) . .
O2 La1 O5 P2 80.9(4) . .
O8 La1 O5 P2 -83.2(4) 1_554 .
O4W La1 O5 P2 137.1(3) . .
O1W La1 O5 P2 2.1(4) . .
O2W La1 O5 P2 -49.3(3) . .
O5W La1 O5 P2 60.4(3) . .
O6W La1 O5 P2 -170.9(3) . .
O3W La1 O5 P2 -124.5(3) . .
La1 O2 P1 O3 -91.06(17) . .
La1 O2 P1 O1 32.6(2) . .
La1 O2 P1 C1 148.35(16) . .
C2 C1 P1 O2 -58.7(3) . .
C2 C1 P1 O3 176.4(2) . .
C2 C1 P1 O1 60.2(2) . .
La1 O5 P2 O4 34.9(4) . .
La1 O5 P2 O6 -85.2(3) . .
La1 O5 P2 C5 156.9(3) . .
C6 C5 P2 O5 57.6(3) . .
C6 C5 P2 O4 -174.5(2) . .
C6 C5 P2 O6 -61.9(3) . .
La1 O8 P3 O9 -28.3(2) 1_556 .
La1 O8 P3 O7 -151.48(15) 1_556 .
La1 O8 P3 C12 97.39(18) 1_556 .
C9 C12 P3 O9 -30.0(3) . .
C9 C12 P3 O8 -157.3(2) . .
C9 C12 P3 O7 89.8(2) . .
